data_1540734
loop_
_publ_author_name
'Wu, Jia-Ying'
'Yu, Cheng-Han'
'Wen, Jung-Jung'
'Chang, Chiou-Ling'
'Leung, Man-Kit'

_publ_section_title
;
 Pyrrolo-[3,2-b]pyrroles for Photochromic Analysis of Halocarbons.
;
_journal_issue 2
_journal_name_full 'Analytical chemistry'
_journal_page_first 1195
_journal_page_last 1201
_journal_paper_doi 10.1021/acs.analchem.5b03374
_journal_volume 88
_journal_year 2016
_chemical_formula_sum 'C54 H40 N4'
_chemical_formula_weight 744.90
_chemical_name_systematic
; 
 ? 
;
_space_group_IT_number 2
_symmetry_cell_setting triclinic
_symmetry_space_group_name_Hall '-P 1'
_symmetry_space_group_name_H-M 'P -1'
_atom_sites_solution_hydrogens geom
_atom_sites_solution_primary direct
_atom_sites_solution_secondary difmap
_audit_creation_method SHELXL-97
_cell_angle_alpha 97.350(14)
_cell_angle_beta 106.509(15)
_cell_angle_gamma 107.809(16)
_cell_formula_units_Z 2
_cell_length_a 10.5757(18)
_cell_length_b 13.339(2)
_cell_length_c 15.978(3)
_cell_measurement_reflns_used 860
_cell_measurement_temperature 200(2)
_cell_measurement_theta_max 64.0360
_cell_measurement_theta_min 4.0190
_cell_volume 1999.7(7)
_computing_cell_refinement
; 
CrysAlisPro, Agilent Technologies, 
Version 1.171.37.31 (release 14-01-2014 CrysAlis171 .NET) 
(compiled Jan 14 2014,18:38:05) 
Empirical absorption correction using spherical harmonics, 
 implemented in SCALE3 ABSPACK scaling algorithm. 
;
_computing_data_collection
; 
CrysAlisPro, Agilent Technologies, 
Version 1.171.37.31 (release 14-01-2014 CrysAlis171 .NET) 
(compiled Jan 14 2014,18:38:05) 
Empirical absorption correction using spherical harmonics, 
 implemented in SCALE3 ABSPACK scaling algorithm. 
;
_computing_data_reduction
; 
CrysAlisPro, Agilent Technologies, 
Version 1.171.37.31 (release 14-01-2014 CrysAlis171 .NET) 
(compiled Jan 14 2014,18:38:05) 
Empirical absorption correction using spherical harmonics, 
 implemented in SCALE3 ABSPACK scaling algorithm. 
;
_computing_molecular_graphics SHELXTL
_computing_publication_material SHELXTL
_computing_structure_refinement 'SHELXL-97 (Sheldrick, 1997)'
_computing_structure_solution 'SHELXS-97 (Sheldrick, 1990)'
_diffrn_ambient_temperature 200(2)
_diffrn_measured_fraction_theta_full 0.984
_diffrn_measured_fraction_theta_max 0.984
_diffrn_measurement_device_type 'Oxford Diffraction Gemini A'
_diffrn_measurement_method CCD
_diffrn_radiation_monochromator graphite
_diffrn_radiation_source 'fine-focus sealed tube'
_diffrn_radiation_type CuK\a
_diffrn_radiation_wavelength 1.54178
_diffrn_reflns_av_R_equivalents 0.1355
_diffrn_reflns_av_sigmaI/netI 0.2346
_diffrn_reflns_limit_h_max 12
_diffrn_reflns_limit_h_min -12
_diffrn_reflns_limit_k_max 16
_diffrn_reflns_limit_k_min -14
_diffrn_reflns_limit_l_max 14
_diffrn_reflns_limit_l_min -19
_diffrn_reflns_number 10987
_diffrn_reflns_theta_full 67.99
_diffrn_reflns_theta_max 67.99
_diffrn_reflns_theta_min 3.58
_exptl_absorpt_coefficient_mu 0.557
_exptl_absorpt_correction_T_max 1.00000
_exptl_absorpt_correction_T_min 0.91056
_exptl_absorpt_correction_type multi-scan
_exptl_absorpt_process_details
; 
CrysAlisPro, Agilent Technologies, 
Version 1.171.37.31 (release 14-01-2014 CrysAlis171 .NET) 
(compiled Jan 14 2014,18:38:05) 
Empirical absorption correction using spherical harmonics, 
 implemented in SCALE3 ABSPACK scaling algorithm. 
;
_exptl_crystal_density_diffrn 1.237
_exptl_crystal_density_method 'not measured'
_exptl_crystal_F_000 784
_exptl_crystal_size_max 0.20
_exptl_crystal_size_mid 0.15
_exptl_crystal_size_min 0.10
_refine_diff_density_max 0.307
_refine_diff_density_min -0.219
_refine_diff_density_rms 0.048
_refine_ls_extinction_coef 0.0005(2)
_refine_ls_extinction_expression Fc^*^=kFc[1+0.001xFc^2^\l^3^/sin(2\q)]^-1/4^
_refine_ls_extinction_method SHELXL
_refine_ls_goodness_of_fit_ref 0.908
_refine_ls_hydrogen_treatment mixed
_refine_ls_matrix_type full
_refine_ls_number_parameters 524
_refine_ls_number_reflns 7173
_refine_ls_number_restraints 0
_refine_ls_restrained_S_all 0.908
_refine_ls_R_factor_all 0.2052
_refine_ls_R_factor_gt 0.0844
_refine_ls_shift/su_max 0.009
_refine_ls_shift/su_mean 0.002
_refine_ls_structure_factor_coef Fsqd
_refine_ls_weighting_details 'calc w=1/[\s^2^(Fo^2^)+(0.1000P)^2^+0.0000P] where P=(Fo^2^+2Fc^2^)/3'
_refine_ls_weighting_scheme calc
_refine_ls_wR_factor_gt 0.2282
_refine_ls_wR_factor_ref 0.3529
_reflns_number_gt 2311
_reflns_number_total 7173
_reflns_threshold_expression >2sigma(I)
_cod_data_source_file ac5b03374_si_002.cif
_cod_data_source_block ic16812
_cod_depositor_comments
;
The following automatic conversions were performed:

'_symmetry_cell_setting' value 'Triclinic' changed to 'triclinic'
according to
/usr/data/users/saulius/crontab/automatic-downloads/rss-feeds/ACS/lib/dictionaries/cif_core.dic
dictionary named 'cif_core.dic' version 2.4.2 from 2011-04-26.

Automatic conversion script
Id: cif_fix_values 4268 2015-11-12 08:31:59Z antanas 

 Adding full bibliography for 1540732--1540734.cif.
;
_cod_original_cell_volume 1999.8(6)
_cod_original_sg_symbol_H-M P-1
_cod_database_code 1540734

loop_
_symmetry_equiv_pos_as_xyz
'x, y, z'
'-x, -y, -z'

loop_
_atom_site_label
_atom_site_type_symbol
_atom_site_fract_x
_atom_site_fract_y
_atom_site_fract_z
_atom_site_U_iso_or_equiv
_atom_site_adp_type
_atom_site_occupancy
_atom_site_symmetry_multiplicity
_atom_site_calc_flag
_atom_site_refinement_flags
N1 N 0.4751(6) 0.5402(5) 0.7734(4) 0.0514(14) Uani 1 1 d .
N2 N 0.5990(6) 0.7576(5) 0.5104(4) 0.0474(13) Uani 1 1 d .
N3 N 0.4993(6) 0.8988(5) 0.3538(4) 0.0470(13) Uani 1 1 d .
N4 N 0.6154(6) 1.1536(5) 0.1120(4) 0.0555(16) Uani 1 1 d .
C1 C 0.3335(7) 0.4837(5) 0.7669(5) 0.0487(16) Uani 1 1 d .
C2 C 0.2479(8) 0.5404(6) 0.7759(5) 0.0558(17) Uani 1 1 d .
H2A H 0.2835 0.6172 0.7863 0.067 Uiso 1 1 calc R
C3 C 0.1096(9) 0.4864(7) 0.7699(6) 0.071(2) Uani 1 1 d .
H3A H 0.0498 0.5258 0.7748 0.085 Uiso 1 1 calc R
C4 C 0.0593(9) 0.3746(8) 0.7568(7) 0.084(3) Uani 1 1 d .
H4A H -0.0340 0.3372 0.7550 0.101 Uiso 1 1 calc R
C5 C 0.1453(9) 0.3177(7) 0.7464(6) 0.073(2) Uani 1 1 d .
H5A H 0.1094 0.2409 0.7348 0.088 Uiso 1 1 calc R
C6 C 0.2826(9) 0.3714(6) 0.7527(6) 0.066(2) Uani 1 1 d .
H6A H 0.3423 0.3321 0.7475 0.079 Uiso 1 1 calc R
C7 C 0.5813(8) 0.4988(7) 0.8145(6) 0.066(2) Uani 1 1 d .
C8 C 0.6237(10) 0.5107(8) 0.9048(7) 0.087(3) Uani 1 1 d .
H8A H 0.5846 0.5458 0.9407 0.104 Uiso 1 1 calc R
C9 C 0.7281(13) 0.4688(13) 0.9436(13) 0.173(10) Uani 1 1 d .
H9A H 0.7574 0.4747 1.0065 0.208 Uiso 1 1 calc R
C10 C 0.7864(14) 0.4220(18) 0.8959(19) 0.232(16) Uani 1 1 d .
H10A H 0.8595 0.3978 0.9246 0.278 Uiso 1 1 calc R
C11 C 0.7386(19) 0.4081(16) 0.8003(18) 0.217(13) Uani 1 1 d .
H11A H 0.7766 0.3721 0.7642 0.261 Uiso 1 1 calc R
C12 C 0.6367(16) 0.4479(11) 0.7624(11) 0.137(6) Uani 1 1 d .
H12A H 0.6040 0.4401 0.6993 0.165 Uiso 1 1 calc R
C13 C 0.5011(7) 0.6006(5) 0.7097(5) 0.0458(15) Uani 1 1 d .
C14 C 0.6262(7) 0.6855(6) 0.7305(5) 0.0481(15) Uani 1 1 d .
H14A H 0.6914 0.7078 0.7902 0.058 Uiso 1 1 calc R
C15 C 0.6604(7) 0.7402(5) 0.6663(5) 0.0469(15) Uani 1 1 d .
H15A H 0.7479 0.7987 0.6822 0.056 Uiso 1 1 calc R
C16 C 0.5659(7) 0.7084(5) 0.5799(5) 0.0475(15) Uani 1 1 d .
C17 C 0.4359(7) 0.6284(6) 0.5585(5) 0.0555(17) Uani 1 1 d .
H17A H 0.3692 0.6095 0.4994 0.067 Uiso 1 1 calc R
C18 C 0.4010(7) 0.5747(6) 0.6227(5) 0.0527(17) Uani 1 1 d .
H18A H 0.3100 0.5209 0.6079 0.063 Uiso 1 1 calc R
C19 C 0.8336(7) 0.7354(6) 0.5232(5) 0.0513(16) Uani 1 1 d .
C20 C 0.8112(8) 0.6390(6) 0.5523(5) 0.0584(18) Uani 1 1 d .
H20A H 0.7198 0.5989 0.5522 0.070 Uiso 1 1 calc R
C21 C 0.9204(10) 0.6017(8) 0.5812(5) 0.073(2) Uani 1 1 d .
H21A H 0.9031 0.5363 0.6011 0.088 Uiso 1 1 calc R
C22 C 1.0512(9) 0.6562(8) 0.5816(6) 0.076(2) Uani 1 1 d .
H22A H 1.1238 0.6274 0.5993 0.091 Uiso 1 1 calc R
C23 C 1.0800(9) 0.7542(9) 0.5563(6) 0.077(3) Uani 1 1 d .
H23A H 1.1732 0.7950 0.5598 0.092 Uiso 1 1 calc R
C24 C 0.9717(8) 0.7909(7) 0.5261(6) 0.064(2) Uani 1 1 d .
H24A H 0.9907 0.8564 0.5064 0.077 Uiso 1 1 calc R
C25 C 0.7216(8) 0.7771(6) 0.4878(5) 0.0532(16) Uani 1 1 d .
C26 C 0.7133(7) 0.8352(5) 0.4216(5) 0.0504(16) Uani 1 1 d .
H26A H 0.7816 0.8597 0.3938 0.060 Uiso 1 1 calc R
C27 C 0.5847(7) 0.8504(5) 0.4043(4) 0.0459(14) Uani 1 1 d .
C28 C 0.5120(7) 0.8006(6) 0.4574(4) 0.0499(16) Uani 1 1 d .
C29 C 0.3853(7) 0.8204(6) 0.4421(5) 0.0527(17) Uani 1 1 d .
H29A H 0.3169 0.7967 0.4701 0.063 Uiso 1 1 calc R
C30 C 0.3799(7) 0.8814(6) 0.3782(5) 0.0496(16) Uani 1 1 d .
C31 C 0.2622(6) 0.9155(5) 0.3346(4) 0.0459(14) Uani 1 1 d .
C32 C 0.1918(8) 0.9523(6) 0.3854(5) 0.0584(17) Uani 1 1 d .
H32A H 0.2203 0.9564 0.4481 0.070 Uiso 1 1 calc R
C33 C 0.0807(8) 0.9830(6) 0.3452(6) 0.0617(19) Uani 1 1 d .
H33A H 0.0316 1.0052 0.3809 0.074 Uiso 1 1 calc R
C34 C 0.0380(8) 0.9829(6) 0.2557(6) 0.067(2) Uani 1 1 d .
H34A H -0.0370 1.0068 0.2300 0.080 Uiso 1 1 calc R
C35 C 0.1094(8) 0.9459(7) 0.2028(6) 0.066(2) Uani 1 1 d .
H35A H 0.0829 0.9451 0.1406 0.079 Uiso 1 1 calc R
C36 C 0.2192(7) 0.9107(6) 0.2425(5) 0.0559(18) Uani 1 1 d .
H36A H 0.2646 0.8834 0.2067 0.067 Uiso 1 1 calc R
C37 C 0.5429(7) 0.9693(5) 0.2982(4) 0.0475(15) Uani 1 1 d .
C38 C 0.5303(7) 1.0694(5) 0.3083(5) 0.0484(15) Uani 1 1 d .
H38A H 0.5014 1.0946 0.3555 0.058 Uiso 1 1 calc R
C39 C 0.5598(7) 1.1333(5) 0.2492(5) 0.0489(15) Uani 1 1 d .
H39A H 0.5532 1.2031 0.2560 0.059 Uiso 1 1 calc R
C40 C 0.5997(7) 1.0928(6) 0.1791(5) 0.0511(17) Uani 1 1 d .
C41 C 0.6209(8) 0.9974(6) 0.1731(5) 0.0553(18) Uani 1 1 d .
H41A H 0.6566 0.9746 0.1288 0.066 Uiso 1 1 calc R
C42 C 0.5896(7) 0.9316(5) 0.2330(5) 0.0497(16) Uani 1 1 d .
H42A H 0.6006 0.8633 0.2282 0.060 Uiso 1 1 calc R
C43 C 0.4972(7) 1.1712(6) 0.0584(5) 0.0488(15) Uani 1 1 d .
C44 C 0.3610(7) 1.1066(6) 0.0514(5) 0.0510(16) Uani 1 1 d .
H44A H 0.3488 1.0514 0.0838 0.061 Uiso 1 1 calc R
C45 C 0.2439(8) 1.1223(6) -0.0022(5) 0.0598(18) Uani 1 1 d .
H45A H 0.1523 1.0780 -0.0055 0.072 Uiso 1 1 calc R
C46 C 0.2571(8) 1.2012(7) -0.0512(6) 0.066(2) Uani 1 1 d .
H46A H 0.1766 1.2103 -0.0896 0.079 Uiso 1 1 calc R
C47 C 0.3915(8) 1.2654(6) -0.0417(5) 0.0601(19) Uani 1 1 d .
H47A H 0.4033 1.3216 -0.0731 0.072 Uiso 1 1 calc R
C48 C 0.5101(7) 1.2521(6) 0.0110(5) 0.0539(17) Uani 1 1 d .
H48A H 0.6012 1.2983 0.0151 0.065 Uiso 1 1 calc R
C49 C 0.7508(7) 1.1893(5) 0.1019(5) 0.0501(17) Uani 1 1 d .
C50 C 0.8728(7) 1.2275(7) 0.1781(5) 0.0557(17) Uani 1 1 d .
H50A H 0.8645 1.2290 0.2358 0.067 Uiso 1 1 calc R
C51 C 1.0040(9) 1.2628(8) 0.1707(6) 0.075(3) Uani 1 1 d .
H51A H 1.0859 1.2875 0.2231 0.090 Uiso 1 1 calc R
C52 C 1.0179(8) 1.2627(8) 0.0872(6) 0.068(2) Uani 1 1 d .
H52A H 1.1090 1.2896 0.0822 0.082 Uiso 1 1 calc R
C53 C 0.8977(8) 1.2231(6) 0.0106(5) 0.0591(18) Uani 1 1 d .
H53A H 0.9071 1.2211 -0.0470 0.071 Uiso 1 1 calc R
C54 C 0.7640(8) 1.1865(6) 0.0174(5) 0.0536(17) Uani 1 1 d .
H54A H 0.6822 1.1597 -0.0351 0.064 Uiso 1 1 calc R

loop_
_atom_site_aniso_label
_atom_site_aniso_U_11
_atom_site_aniso_U_22
_atom_site_aniso_U_33
_atom_site_aniso_U_23
_atom_site_aniso_U_13
_atom_site_aniso_U_12
N1 0.053(3) 0.069(4) 0.049(3) 0.034(3) 0.025(3) 0.030(3)
N2 0.042(3) 0.063(3) 0.044(3) 0.031(3) 0.017(2) 0.017(3)
N3 0.050(3) 0.060(3) 0.043(3) 0.029(3) 0.023(3) 0.022(3)
N4 0.046(3) 0.071(4) 0.063(4) 0.043(3) 0.026(3) 0.022(3)
C1 0.048(4) 0.049(4) 0.054(4) 0.029(3) 0.022(3) 0.012(3)
C2 0.055(4) 0.057(4) 0.060(4) 0.021(3) 0.026(4) 0.017(3)
C3 0.059(5) 0.080(5) 0.095(7) 0.039(5) 0.041(5) 0.033(4)
C4 0.052(5) 0.082(6) 0.116(8) 0.046(6) 0.036(5) 0.005(4)
C5 0.060(5) 0.068(5) 0.086(6) 0.025(4) 0.030(5) 0.007(4)
C6 0.074(5) 0.061(4) 0.076(6) 0.027(4) 0.032(5) 0.030(4)
C7 0.058(4) 0.068(5) 0.096(6) 0.056(5) 0.037(5) 0.031(4)
C8 0.063(5) 0.091(7) 0.081(6) 0.045(5) -0.005(5) 0.010(5)
C9 0.075(8) 0.154(13) 0.25(2) 0.171(15) -0.012(10) 0.005(8)
C10 0.066(8) 0.25(2) 0.45(4) 0.28(3) 0.068(14) 0.079(11)
C11 0.173(16) 0.23(2) 0.45(4) 0.26(3) 0.22(2) 0.168(17)
C12 0.170(14) 0.128(11) 0.227(17) 0.110(12) 0.139(13) 0.115(11)
C13 0.040(3) 0.051(3) 0.052(4) 0.026(3) 0.020(3) 0.015(3)
C14 0.044(3) 0.062(4) 0.045(4) 0.026(3) 0.016(3) 0.022(3)
C15 0.045(3) 0.053(4) 0.053(4) 0.031(3) 0.022(3) 0.019(3)
C16 0.050(4) 0.052(4) 0.053(4) 0.030(3) 0.023(3) 0.023(3)
C17 0.047(4) 0.067(4) 0.056(4) 0.032(4) 0.020(3) 0.016(3)
C18 0.043(3) 0.056(4) 0.052(4) 0.024(3) 0.015(3) 0.004(3)
C19 0.048(4) 0.062(4) 0.047(4) 0.017(3) 0.017(3) 0.021(3)
C20 0.062(4) 0.056(4) 0.058(4) 0.021(3) 0.014(4) 0.026(4)
C21 0.097(7) 0.085(6) 0.051(5) 0.023(4) 0.019(5) 0.055(5)
C22 0.061(5) 0.104(7) 0.080(6) 0.037(5) 0.019(5) 0.052(5)
C23 0.059(5) 0.116(8) 0.075(6) 0.033(5) 0.036(5) 0.041(5)
C24 0.053(4) 0.082(5) 0.074(5) 0.038(4) 0.031(4) 0.030(4)
C25 0.060(4) 0.060(4) 0.046(4) 0.020(3) 0.026(3) 0.021(3)
C26 0.058(4) 0.056(4) 0.050(4) 0.022(3) 0.031(3) 0.022(3)
C27 0.047(4) 0.056(4) 0.047(4) 0.021(3) 0.024(3) 0.024(3)
C28 0.041(3) 0.065(4) 0.041(4) 0.023(3) 0.010(3) 0.015(3)
C29 0.049(4) 0.072(4) 0.052(4) 0.034(4) 0.024(3) 0.028(3)
C30 0.043(4) 0.062(4) 0.052(4) 0.028(3) 0.019(3) 0.022(3)
C31 0.037(3) 0.050(3) 0.049(4) 0.019(3) 0.010(3) 0.014(3)
C32 0.048(4) 0.065(4) 0.065(5) 0.018(4) 0.023(4) 0.021(3)
C33 0.047(4) 0.052(4) 0.084(6) 0.010(4) 0.018(4) 0.021(3)
C34 0.048(4) 0.055(4) 0.095(6) 0.027(4) 0.019(4) 0.016(3)
C35 0.051(4) 0.078(5) 0.063(5) 0.034(4) 0.008(4) 0.017(4)
C36 0.044(4) 0.069(4) 0.046(4) 0.026(3) 0.009(3) 0.011(3)
C37 0.048(4) 0.053(4) 0.045(4) 0.020(3) 0.019(3) 0.017(3)
C38 0.052(4) 0.055(4) 0.046(4) 0.020(3) 0.024(3) 0.020(3)
C39 0.046(4) 0.045(3) 0.060(4) 0.021(3) 0.020(3) 0.018(3)
C40 0.036(3) 0.066(4) 0.057(4) 0.037(4) 0.015(3) 0.019(3)
C41 0.059(4) 0.079(5) 0.047(4) 0.033(4) 0.030(4) 0.033(4)
C42 0.055(4) 0.049(3) 0.055(4) 0.027(3) 0.026(3) 0.020(3)
C43 0.039(3) 0.055(4) 0.053(4) 0.024(3) 0.016(3) 0.012(3)
C44 0.040(3) 0.063(4) 0.054(4) 0.027(3) 0.017(3) 0.017(3)
C45 0.046(4) 0.072(5) 0.062(5) 0.024(4) 0.024(4) 0.014(3)
C46 0.055(4) 0.075(5) 0.065(5) 0.020(4) 0.010(4) 0.029(4)
C47 0.052(4) 0.060(4) 0.066(5) 0.031(4) 0.009(4) 0.022(3)
C48 0.039(3) 0.063(4) 0.061(4) 0.033(4) 0.013(3) 0.017(3)
C49 0.047(4) 0.055(4) 0.059(4) 0.037(3) 0.024(3) 0.018(3)
C50 0.043(4) 0.085(5) 0.043(4) 0.025(3) 0.011(3) 0.027(4)
C51 0.050(4) 0.114(7) 0.069(6) 0.047(5) 0.022(4) 0.030(5)
C52 0.038(4) 0.099(6) 0.072(5) 0.039(5) 0.021(4) 0.020(4)
C53 0.062(5) 0.072(5) 0.056(4) 0.026(4) 0.032(4) 0.026(4)
C54 0.049(4) 0.069(4) 0.050(4) 0.029(3) 0.020(3) 0.023(3)

loop_
_atom_type_symbol
_atom_type_description
_atom_type_scat_dispersion_real
_atom_type_scat_dispersion_imag
_atom_type_scat_source
C C 0.0181 0.0091 'International Tables Vol C Tables 4.2.6.8 and 6.1.1.4'
H H 0.0000 0.0000 'International Tables Vol C Tables 4.2.6.8 and 6.1.1.4'
N N 0.0311 0.0180 'International Tables Vol C Tables 4.2.6.8 and 6.1.1.4'

loop_
_geom_angle_atom_site_label_1
_geom_angle_atom_site_label_2
_geom_angle_atom_site_label_3
_geom_angle
C13 N1 C1 119.6(5)
C13 N1 C7 116.4(5)
C1 N1 C7 118.2(5)
C28 N2 C25 108.8(5)
C28 N2 C16 122.6(5)
C25 N2 C16 128.5(5)
C30 N3 C27 108.5(5)
C30 N3 C37 126.8(5)
C27 N3 C37 123.9(5)
C43 N4 C49 123.7(5)
C43 N4 C40 118.9(5)
C49 N4 C40 117.4(5)
C2 C1 C6 120.0(7)
C2 C1 N1 119.8(6)
C6 C1 N1 120.2(7)
C1 C2 C3 120.4(7)
C4 C3 C2 119.5(8)
C5 C4 C3 119.8(7)
C6 C5 C4 120.6(8)
C5 C6 C1 119.6(8)
C8 C7 C12 121.6(10)
C8 C7 N1 118.5(8)
C12 C7 N1 119.9(10)
C7 C8 C9 117.5(14)
C10 C9 C8 122.6(18)
C9 C10 C11 119.4(12)
C12 C11 C10 118.2(18)
C7 C12 C11 120.8(17)
C14 C13 C18 118.0(5)
C14 C13 N1 120.6(6)
C18 C13 N1 121.3(6)
C13 C14 C15 121.9(6)
C16 C15 C14 119.2(6)
C17 C16 C15 120.2(6)
C17 C16 N2 118.4(6)
C15 C16 N2 121.4(6)
C16 C17 C18 120.5(7)
C17 C18 C13 119.8(6)
C20 C19 C24 116.5(7)
C20 C19 C25 123.6(7)
C24 C19 C25 119.9(6)
C21 C20 C19 120.6(8)
C22 C21 C20 121.3(8)
C21 C22 C23 120.3(7)
C24 C23 C22 118.7(8)
C23 C24 C19 122.5(7)
C26 C25 N2 108.6(6)
C26 C25 C19 126.0(6)
N2 C25 C19 125.3(5)
C25 C26 C27 106.1(6)
C26 C27 C28 110.1(5)
C26 C27 N3 143.6(6)
C28 C27 N3 106.2(5)
N2 C28 C27 106.3(6)
N2 C28 C29 143.8(6)
C27 C28 C29 109.6(5)
C30 C29 C28 106.3(6)
C29 C30 N3 109.4(6)
C29 C30 C31 127.0(6)
N3 C30 C31 123.4(5)
C32 C31 C36 119.0(6)
C32 C31 C30 119.7(6)
C36 C31 C30 121.3(6)
C33 C32 C31 120.2(7)
C34 C33 C32 122.7(8)
C33 C34 C35 117.9(7)
C36 C35 C34 119.8(7)
C31 C36 C35 120.4(8)
C42 C37 C38 121.9(6)
C42 C37 N3 118.4(6)
C38 C37 N3 119.6(6)
C37 C38 C39 119.7(6)
C38 C39 C40 118.8(6)
C41 C40 C39 121.2(6)
C41 C40 N4 119.8(7)
C39 C40 N4 119.0(6)
C40 C41 C42 119.8(6)
C37 C42 C41 118.3(6)
C48 C43 C44 117.7(6)
C48 C43 N4 122.1(6)
C44 C43 N4 120.2(6)
C45 C44 C43 120.6(6)
C44 C45 C46 121.5(7)
C47 C46 C45 117.0(7)
C46 C47 C48 122.9(6)
C47 C48 C43 120.2(6)
C54 C49 C50 119.1(6)
C54 C49 N4 121.3(7)
C50 C49 N4 119.5(6)
C51 C50 C49 121.0(7)
C50 C51 C52 120.2(8)
C51 C52 C53 119.6(7)
C54 C53 C52 120.6(7)
C53 C54 C49 119.5(7)

loop_
_geom_bond_atom_site_label_1
_geom_bond_atom_site_label_2
_geom_bond_distance
N1 C13 1.414(7)
N1 C1 1.421(8)
N1 C7 1.431(9)
N2 C28 1.377(8)
N2 C25 1.401(9)
N2 C16 1.433(7)
N3 C30 1.386(8)
N3 C27 1.400(8)
N3 C37 1.438(7)
N4 C43 1.405(8)
N4 C49 1.427(8)
N4 C40 1.441(7)
C1 C2 1.371(10)
C1 C6 1.391(10)
C2 C3 1.388(10)
C3 C4 1.387(13)
C4 C5 1.381(13)
C5 C6 1.376(11)
C7 C8 1.357(13)
C7 C12 1.367(15)
C8 C9 1.410(15)
C9 C10 1.32(3)
C10 C11 1.43(3)
C11 C12 1.368(17)
C13 C14 1.371(9)
C13 C18 1.411(9)
C14 C15 1.400(8)
C15 C16 1.375(10)
C16 C17 1.374(10)
C17 C18 1.394(8)
C19 C20 1.398(10)
C19 C24 1.405(10)
C19 C25 1.462(10)
C20 C21 1.379(11)
C21 C22 1.349(13)
C22 C23 1.388(13)
C23 C24 1.368(11)
C25 C26 1.387(9)
C26 C27 1.391(9)
C27 C28 1.398(8)
C28 C29 1.404(9)
C29 C30 1.385(9)
C30 C31 1.475(8)
C31 C32 1.385(10)
C31 C36 1.397(9)
C32 C33 1.376(10)
C33 C34 1.371(11)
C34 C35 1.419(12)
C35 C36 1.401(10)
C37 C42 1.376(10)
C37 C38 1.376(10)
C38 C39 1.389(9)
C39 C40 1.405(10)
C40 C41 1.355(10)
C41 C42 1.419(8)
C43 C48 1.391(9)
C43 C44 1.398(9)
C44 C45 1.383(10)
C45 C46 1.387(10)
C46 C47 1.370(11)
C47 C48 1.374(9)
C49 C54 1.393(9)
C49 C50 1.398(10)
C50 C51 1.367(10)
C51 C52 1.383(11)
C52 C53 1.390(11)
C53 C54 1.388(10)
